data_4509077
loop_
_publ_author_name
'Drabent, Krzysztof'
'Ciunik, Zbigniew'

_publ_section_title
;
 Copper(I) Complexes withN4-Functionalized-1,2,4-Triazole and Bidentate
 Spacer Ligands: From One- to Three-Dimensional Architecture
;
_journal_issue 8
_journal_name_full 'Crystal Growth &amp; Design'
_journal_page_first 3367
_journal_paper_doi 10.1021/cg800774z
_journal_volume 9
_journal_year 2009
_chemical_formula_moiety {[Cu(\m1-L1)2(\m2-L3)](ClO4)}
_chemical_formula_sum 'C28 H22 Cl3 Cu N10 O4'
_chemical_formula_weight 732.45
_chemical_name_systematic
; 
 ? 
;
_space_group_IT_number 15
_symmetry_cell_setting monoclinic
_symmetry_space_group_name_Hall '-C 2yc'
_symmetry_space_group_name_H-M 'C 1 2/c 1'
_atom_sites_solution_hydrogens geom
_atom_sites_solution_primary direct
_atom_sites_solution_secondary difmap
_audit_creation_method SHELXL-97
_cell_angle_alpha 90.00
_cell_angle_beta 113.22(3)
_cell_angle_gamma 90.00
_cell_formula_units_Z 4
_cell_length_a 14.545(6)
_cell_length_b 28.780(10)
_cell_length_c 8.028(4)
_cell_measurement_reflns_used 2500
_cell_measurement_temperature 100(2)
_cell_measurement_theta_max 32.49
_cell_measurement_theta_min 3.05
_cell_volume 3088(2)
_computing_cell_refinement 'Oxford Diffraction (Poland) Sp. z o.o'
_computing_data_collection 'Oxford Diffraction (Poland) Sp. z o.o'
_computing_data_reduction 'Oxford Diffraction (Poland) Sp. z o.o'
_computing_molecular_graphics 'SHELXTL-NT V5.1, Bruker AXS 1999'
_computing_publication_material 'SHELXL-97 (Sheldrick, 1997)'
_computing_structure_refinement 'SHELXL-97 (Sheldrick, 1997)'
_computing_structure_solution 'SHELXS-97 (Sheldrick, 1990)'
_diffrn_ambient_temperature 100(2)
_diffrn_measured_fraction_theta_full 0.992
_diffrn_measured_fraction_theta_max 0.992
_diffrn_measurement_device_type 'Kuma KM4CCD'
_diffrn_measurement_method '\o scan'
_diffrn_radiation_monochromator graphite
_diffrn_radiation_source 'fine-focus sealed tube'
_diffrn_radiation_type MoK\a
_diffrn_radiation_wavelength 0.71073
_diffrn_reflns_av_R_equivalents 0.1226
_diffrn_reflns_av_sigmaI/netI 0.1665
_diffrn_reflns_limit_h_max 21
_diffrn_reflns_limit_h_min -21
_diffrn_reflns_limit_k_max 43
_diffrn_reflns_limit_k_min -43
_diffrn_reflns_limit_l_max 12
_diffrn_reflns_limit_l_min -10
_diffrn_reflns_number 22443
_diffrn_reflns_theta_full 32.49
_diffrn_reflns_theta_max 32.49
_diffrn_reflns_theta_min 3.05
_diffrn_standards_number 0
_exptl_absorpt_coefficient_mu 1.020
_exptl_absorpt_correction_T_max 0.9049
_exptl_absorpt_correction_T_min 0.8620
_exptl_absorpt_correction_type analytical
_exptl_absorpt_process_details '(Instruction, Oxford Diffraction,Poland Sp. z o.o)'
_exptl_crystal_colour orange-red
_exptl_crystal_density_diffrn 1.575
_exptl_crystal_density_method 'not measured'
_exptl_crystal_description block
_exptl_crystal_F_000 1488
_exptl_crystal_size_max 0.15
_exptl_crystal_size_mid 0.10
_exptl_crystal_size_min 0.10
_refine_diff_density_max 0.449
_refine_diff_density_min -0.882
_refine_diff_density_rms 0.120
_refine_ls_extinction_method none
_refine_ls_goodness_of_fit_ref 1.045
_refine_ls_hydrogen_treatment constr
_refine_ls_matrix_type full
_refine_ls_number_parameters 280
_refine_ls_number_reflns 5546
_refine_ls_number_restraints 159
_refine_ls_restrained_S_all 1.039
_refine_ls_R_factor_all 0.1881
_refine_ls_R_factor_gt 0.0788
_refine_ls_shift/su_max 0.000
_refine_ls_shift/su_mean 0.000
_refine_ls_structure_factor_coef Fsqd
_refine_ls_weighting_details 'calc w=1/[\s^2^(Fo^2^)+(0.0937P)^2^+0.0000P] where P=(Fo^2^+2Fc^2^)/3'
_refine_ls_weighting_scheme calc
_refine_ls_wR_factor_gt 0.1964
_refine_ls_wR_factor_ref 0.2249
_reflns_number_gt 2434
_reflns_number_total 5546
_reflns_threshold_expression >2sigma(I)
_cod_data_source_file cg800774zsup1.cif
_cod_data_source_block cmpd_5
_cod_depositor_comments
;
The following automatic conversions were performed:

'_symmetry_cell_setting' value 'Monoclinic' changed to 'monoclinic'
according to /home/saulius/struct/CIF-dictionaries/cif_core.dic
dictionary named 'cif_core.dic' version 2.4.2 from 2011-04-26.

Automatic conversion script
Id: cif_fix_values 1891 2012-01-12 08:04:46Z andrius 
;
_cod_original_sg_symbol_H-M 'C 2/c'
_cod_database_code 4509077

loop_
_symmetry_equiv_pos_as_xyz
'x, y, z'
'-x, y, -z+1/2'
'x+1/2, y+1/2, z'
'-x+1/2, y+1/2, -z+1/2'
'-x, -y, -z'
'x, -y, z-1/2'
'-x+1/2, -y+1/2, -z'
'x+1/2, -y+1/2, z-1/2'

loop_
_atom_site_label
_atom_site_type_symbol
_atom_site_fract_x
_atom_site_fract_y
_atom_site_fract_z
_atom_site_U_iso_or_equiv
_atom_site_adp_type
_atom_site_occupancy
_atom_site_symmetry_multiplicity
_atom_site_calc_flag
_atom_site_refinement_flags
_atom_site_disorder_assembly
_atom_site_disorder_group
Cu1 Cu 0.0000 0.15132(2) 0.7500 0.0373(3) Uani 1 2 d S . .
Cl1 Cl 0.49251(11) -0.17356(4) 1.4949(2) 0.0675(5) Uani 1 1 d . . .
N1 N 0.1153(3) 0.12065(11) 0.9413(6) 0.0435(10) Uani 1 1 d . . .
N2 N 0.1906(3) 0.14733(12) 1.0739(7) 0.0526(12) Uani 1 1 d . . .
N3 N 0.2324(3) 0.07389(12) 1.1179(7) 0.0505(12) Uani 1 1 d . . .
N4 N 0.2934(3) 0.03627(12) 1.2067(7) 0.0507(11) Uani 1 1 d . . .
N5 N 0.0720(3) 0.19568(10) 0.6386(5) 0.0311(8) Uani 1 1 d . . .
C1 C 0.2563(2) -0.00396(8) 1.1545(4) 0.0391(11) Uani 1 1 d . . .
H1A H 0.1916 -0.0075 1.0609 0.047 Uiso 1 1 calc R . .
C2 C 0.3171(2) -0.04493(8) 1.2442(4) 0.0385(11) Uani 1 1 d R . .
C3 C 0.2747(2) -0.08837(8) 1.1865(4) 0.0592(16) Uani 1 1 d R A .
H3A H 0.2101 -0.0912 1.0922 0.071 Uiso 1 1 calc R . .
C4 C 0.3300(4) -0.12800(15) 1.2712(9) 0.0629(17) Uani 1 1 d . . .
H4A H 0.3010 -0.1579 1.2379 0.075 Uiso 1 1 calc R A .
C5 C 0.4228(4) -0.12411(14) 1.3978(8) 0.0468(12) Uani 1 1 d . A .
C6 C 0.4701(9) -0.0806(3) 1.4608(18) 0.039(3) Uani 0.50 1 d PU A 1
H6A H 0.5354 -0.0786 1.5535 0.046 Uiso 0.50 1 calc PR A 1
C7 C 0.4162(10) -0.0418(4) 1.380(2) 0.038(3) Uani 0.50 1 d PU A 1
H7A H 0.4456 -0.0120 1.4161 0.046 Uiso 0.50 1 calc PR A 1
C6A C 0.4745(15) -0.0813(6) 1.376(3) 0.027(3) Uani 0.25 1 d PU A 2
H6AA H 0.5452 -0.0802 1.4147 0.033 Uiso 0.25 1 calc PR A 2
C7A C 0.4145(16) -0.0427(6) 1.297(3) 0.026(3) Uani 0.25 1 d PU A 2
H7AA H 0.4447 -0.0147 1.2805 0.032 Uiso 0.25 1 calc PR A 2
C6B C 0.4421(17) -0.0817(7) 1.508(3) 0.030(3) Uani 0.25 1 d PU A 3
H6BA H 0.4848 -0.0817 1.6334 0.036 Uiso 0.25 1 calc PR A 3
C7B C 0.3954(18) -0.0425(8) 1.422(3) 0.025(3) Uani 0.25 1 d PU A 3
H7BA H 0.4149 -0.0132 1.4792 0.031 Uiso 0.25 1 calc PR A 3
C8 C 0.2573(4) 0.11873(14) 1.1720(9) 0.0572(15) Uani 1 1 d . . .
H8A H 0.3169 0.1276 1.2705 0.069 Uiso 1 1 calc R . .
C9 C 0.1423(4) 0.07685(14) 0.9721(7) 0.0392(11) Uani 1 1 d . . .
H9A H 0.1053 0.0512 0.9039 0.047 Uiso 1 1 calc R . .
C10 C 0.1331(3) 0.22946(13) 0.7388(7) 0.0368(11) Uani 1 1 d . . .
H10A H 0.1282 0.2386 0.8487 0.044 Uiso 1 1 calc R . .
C11 C 0.2028(3) 0.25145(12) 0.6878(6) 0.0311(10) Uani 1 1 d . . .
H11A H 0.2443 0.2751 0.7624 0.037 Uiso 1 1 calc R . .
C12 C 0.2121(3) 0.23895(13) 0.5281(6) 0.0264(9) Uani 1 1 d . . .
C13 C 0.1467(3) 0.20474(15) 0.4253(6) 0.0336(10) Uani 1 1 d . . .
H13A H 0.1484 0.1956 0.3128 0.040 Uiso 1 1 calc R . .
C14 C 0.0801(3) 0.18405(15) 0.4833(6) 0.0327(10) Uani 1 1 d . . .
H14A H 0.0376 0.1604 0.4105 0.039 Uiso 1 1 calc R . .
Cl2 Cl 0.0149(2) -0.04910(6) 0.7926(3) 0.0291(7) Uani 0.50 1 d PD . .
O1 O 0.0492(5) -0.0521(2) 0.9859(7) 0.0456(17) Uani 0.50 1 d PD . -1
O2 O 0.0579(6) -0.0103(2) 0.7398(10) 0.0445(17) Uani 0.50 1 d PD . -1
O3 O -0.0859(8) -0.0634(7) 0.690(2) 0.063(4) Uani 0.25 1 d PDU . 1
O4 O 0.0704(14) -0.0872(5) 0.762(3) 0.056(4) Uani 0.25 1 d PDU . 1
O4A O 0.0132(16) -0.0904(4) 0.692(2) 0.055(4) Uani 0.25 1 d PDU . 2
O3A O -0.0893(6) -0.0358(6) 0.735(2) 0.039(3) Uani 0.25 1 d PDU . 2

loop_
_atom_site_aniso_label
_atom_site_aniso_U_11
_atom_site_aniso_U_22
_atom_site_aniso_U_33
_atom_site_aniso_U_23
_atom_site_aniso_U_13
_atom_site_aniso_U_12
Cu1 0.0442(5) 0.0142(3) 0.0694(6) 0.000 0.0392(4) 0.000
Cl1 0.0696(9) 0.0232(5) 0.0903(12) 0.0093(6) 0.0107(8) 0.0088(6)
N1 0.053(2) 0.0167(15) 0.079(3) 0.0037(17) 0.045(2) 0.0045(15)
N2 0.056(3) 0.0165(16) 0.091(4) 0.000(2) 0.034(2) 0.0016(17)
N3 0.050(3) 0.0156(15) 0.093(4) -0.0003(19) 0.036(3) 0.0070(16)
N4 0.052(2) 0.0198(16) 0.082(3) 0.0041(19) 0.028(2) 0.0104(17)
N5 0.0322(18) 0.0148(14) 0.052(2) 0.0028(15) 0.0223(17) 0.0028(13)
C1 0.058(3) 0.0210(18) 0.047(3) 0.0034(19) 0.029(2) 0.0059(19)
C2 0.048(3) 0.0173(17) 0.059(3) 0.0045(18) 0.030(3) 0.0046(17)
C3 0.062(4) 0.022(2) 0.071(4) 0.015(2) 0.003(3) -0.001(2)
C4 0.062(4) 0.021(2) 0.076(4) 0.009(2) -0.004(3) -0.009(2)
C5 0.056(3) 0.022(2) 0.058(3) 0.006(2) 0.018(3) 0.007(2)
C6 0.053(5) 0.022(3) 0.039(7) -0.002(5) 0.016(4) 0.009(4)
C7 0.052(5) 0.024(3) 0.039(7) 0.000(5) 0.019(5) 0.004(4)
C6A 0.042(5) 0.019(4) 0.033(7) 0.011(5) 0.028(5) 0.005(4)
C7A 0.043(5) 0.017(4) 0.032(7) 0.011(5) 0.030(5) 0.005(4)
C6B 0.048(6) 0.021(4) 0.032(7) 0.002(5) 0.026(5) -0.001(5)
C7B 0.046(6) 0.020(4) 0.028(7) 0.003(5) 0.033(5) 0.000(4)
C8 0.051(3) 0.0191(19) 0.101(5) -0.007(2) 0.030(3) 0.004(2)
C9 0.047(3) 0.0184(17) 0.066(3) 0.003(2) 0.036(3) 0.0097(18)
C10 0.046(3) 0.0170(17) 0.059(3) -0.0049(18) 0.034(2) -0.0037(17)
C11 0.036(2) 0.0135(15) 0.052(3) 0.0009(17) 0.025(2) -0.0011(15)
C12 0.0185(18) 0.0247(18) 0.038(2) 0.0107(17) 0.0132(18) 0.0075(14)
C13 0.025(2) 0.046(2) 0.028(2) 0.0012(19) 0.0085(18) -0.0070(18)
C14 0.026(2) 0.033(2) 0.041(3) 0.0012(19) 0.014(2) -0.0040(17)
Cl2 0.036(2) 0.0193(7) 0.026(2) -0.0025(7) 0.0067(16) -0.0084(9)
O1 0.032(3) 0.057(4) 0.038(4) 0.005(3) 0.002(3) -0.008(3)
O2 0.058(5) 0.029(3) 0.048(4) -0.006(3) 0.023(4) -0.028(3)
O3 0.060(7) 0.052(7) 0.054(8) 0.003(7) -0.002(6) -0.019(7)
O4 0.089(11) 0.027(6) 0.045(9) -0.012(6) 0.018(8) -0.006(7)
O4A 0.079(9) 0.036(5) 0.050(8) -0.020(5) 0.025(7) -0.017(6)
O3A 0.029(6) 0.037(7) 0.044(8) 0.020(7) 0.005(5) -0.006(6)

loop_
_atom_type_symbol
_atom_type_description
_atom_type_scat_dispersion_real
_atom_type_scat_dispersion_imag
_atom_type_scat_source
C C 0.0033 0.0016 'International Tables Vol C Tables 4.2.6.8 and 6.1.1.4'
H H 0.0000 0.0000 'International Tables Vol C Tables 4.2.6.8 and 6.1.1.4'
N N 0.0061 0.0033 'International Tables Vol C Tables 4.2.6.8 and 6.1.1.4'
O O 0.0106 0.0060 'International Tables Vol C Tables 4.2.6.8 and 6.1.1.4'
Cl Cl 0.1484 0.1585 'International Tables Vol C Tables 4.2.6.8 and 6.1.1.4'
Cu Cu 0.3201 1.2651 'International Tables Vol C Tables 4.2.6.8 and 6.1.1.4'

loop_
_geom_angle_atom_site_label_1
_geom_angle_atom_site_label_2
_geom_angle_atom_site_label_3
_geom_angle
_geom_angle_site_symmetry_1
_geom_angle_site_symmetry_3
N1 Cu1 N1 127.0(2) 2_556 .
N1 Cu1 N5 111.01(16) 2_556 .
N1 Cu1 N5 101.10(15) . .
N1 Cu1 N5 101.10(15) 2_556 2_556
N1 Cu1 N5 111.01(16) . 2_556
N5 Cu1 N5 103.66(18) . 2_556
C9 N1 N2 107.0(4) . .
C9 N1 Cu1 132.3(4) . .
N2 N1 Cu1 120.6(2) . .
C8 N2 N1 106.7(4) . .
C8 N3 C9 104.9(4) . .
C8 N3 N4 122.2(5) . .
C9 N3 N4 132.9(4) . .
C1 N4 N3 115.6(4) . .
C14 N5 C10 117.2(4) . .
C14 N5 Cu1 119.6(3) . .
C10 N5 Cu1 121.0(3) . .
N4 C1 C2 118.0(2) . .
N4 C1 H1A 121.0 . .
C2 C1 H1A 121.0 . .
C7A C2 C3 115.6(8) . .
C7A C2 C7 27.6(7) . .
C3 C2 C7 119.6(5) . .
C7A C2 C7B 49.0(11) . .
C3 C2 C7B 116.7(9) . .
C7 C2 C7B 21.4(7) . .
C7A C2 C1 118.7(8) . .
C3 C2 C1 117.0 . .
C7 C2 C1 123.4(5) . .
C7B C2 C1 122.3(10) . .
C2 C3 C4 118.3(2) . .
C2 C3 H3A 120.8 . .
C4 C3 H3A 120.8 . .
C5 C4 C3 120.9(4) . .
C5 C4 H4A 119.6 . .
C3 C4 H4A 119.6 . .
C4 C5 C6 123.1(6) . .
C4 C5 C6B 115.1(10) . .
C6 C5 C6B 26.3(7) . .
C4 C5 C6A 112.7(9) . .
C6 C5 C6A 28.0(7) . .
C6B C5 C6A 53.0(10) . .
C4 C5 Cl1 120.4(4) . .
C6 C5 Cl1 116.4(6) . .
C6B C5 Cl1 118.0(10) . .
C6A C5 Cl1 119.8(8) . .
C7 C6 C5 116.3(10) . .
C7 C6 H6A 121.9 . .
C5 C6 H6A 121.9 . .
C6 C7 C2 121.7(10) . .
C6 C7 H7A 119.1 . .
C2 C7 H7A 119.1 . .
C7A C6A C5 117.2(15) . .
C7A C6A H6AA 121.4 . .
C5 C6A H6AA 121.4 . .
C2 C7A C6A 120.5(14) . .
C2 C7A H7AA 119.8 . .
C6A C7A H7AA 119.8 . .
C7B C6B C5 116.2(17) . .
C7B C6B H6BA 121.9 . .
C5 C6B H6BA 121.9 . .
C6B C7B C2 120.7(19) . .
C6B C7B H7BA 119.6 . .
C2 C7B H7BA 119.6 . .
N2 C8 N3 111.8(5) . .
N2 C8 H8A 124.1 . .
N3 C8 H8A 124.1 . .
N1 C9 N3 109.5(4) . .
N1 C9 H9A 125.2 . .
N3 C9 H9A 125.2 . .
N5 C10 C11 122.6(4) . .
N5 C10 H10A 118.7 . .
C11 C10 H10A 118.7 . .
C10 C11 C12 120.2(4) . .
C10 C11 H11A 119.9 . .
C12 C11 H11A 119.9 . .
C11 C12 C13 116.0(4) . .
C11 C12 C12 121.5(5) . 7_556
C13 C12 C12 122.5(5) . 7_556
C14 C13 C12 121.1(4) . .
C14 C13 H13A 119.4 . .
C12 C13 H13A 119.4 . .
N5 C14 C13 122.8(4) . .
N5 C14 H14A 118.6 . .
C13 C14 H14A 118.6 . .
Cl2 Cl2 O3 110.2(13) 2_556 2_556
Cl2 Cl2 O3A 94.6(9) 2_556 2_556
O3 Cl2 O3A 43.8(11) 2_556 2_556
Cl2 Cl2 O4A 89.8(9) 2_556 2_556
O3 Cl2 O4A 87.7(16) 2_556 2_556
O3A Cl2 O4A 129.5(12) 2_556 2_556
Cl2 Cl2 O2 82.9(5) 2_556 .
O3 Cl2 O2 79.9(12) 2_556 .
O3A Cl2 O2 36.2(7) 2_556 .
O4A Cl2 O2 162.4(9) 2_556 .
Cl2 Cl2 O3 44.6(10) 2_556 .
O3 Cl2 O3 133.0(17) 2_556 .
O3A Cl2 O3 138.8(11) 2_556 .
O4A Cl2 O3 59.5(11) 2_556 .
O2 Cl2 O3 121.8(9) . .
Cl2 Cl2 O4A 63.2(9) 2_556 .
O3 Cl2 O4A 63.5(12) 2_556 .
O3A Cl2 O4A 88.7(10) 2_556 .
O4A Cl2 O4A 49.4(14) 2_556 .
O2 Cl2 O4A 113.2(8) . .
O3 Cl2 O4A 69.6(13) . .
Cl2 Cl2 O1 160.5(8) 2_556 .
O3 Cl2 O1 86.1(11) 2_556 .
O3A Cl2 O1 104.7(7) 2_556 .
O4A Cl2 O1 80.0(8) 2_556 .
O2 Cl2 O1 111.3(4) . .
O3 Cl2 O1 116.4(9) . .
O4A Cl2 O1 118.9(8) . .
Cl2 Cl2 O4 90.4(9) 2_556 .
O3 Cl2 O4 31.8(10) 2_556 .
O3A Cl2 O4 67.6(10) 2_556 .
O4A Cl2 O4 62.1(11) 2_556 .
O2 Cl2 O4 101.8(8) . .
O3 Cl2 O4 101.5(14) . .
O4A Cl2 O4 32.6(8) . .
O1 Cl2 O4 99.2(8) . .
Cl2 Cl2 O3A 58.9(9) 2_556 .
O3 Cl2 O3A 167.6(14) 2_556 .
O3A Cl2 O3A 137.2(11) 2_556 .
O4A Cl2 O3A 86.6(11) 2_556 .
O2 Cl2 O3A 103.0(8) . .
O3 Cl2 O3A 35.5(9) . .
O4A Cl2 O3A 104.7(12) . .
O1 Cl2 O3A 103.7(7) . .
O4 Cl2 O3A 137.0(12) . .
Cl2 Cl2 O2 71.5(4) 2_556 2_556
O3 Cl2 O2 153.6(13) 2_556 2_556
O3A Cl2 O2 110.3(10) 2_556 2_556
O4A Cl2 O2 118.7(10) 2_556 2_556
O2 Cl2 O2 74.0(7) . 2_556
O3 Cl2 O2 67.6(9) . 2_556
O4A Cl2 O2 132.1(9) . 2_556
O1 Cl2 O2 98.9(4) . 2_556
O4 Cl2 O2 161.7(8) . 2_556
O3A Cl2 O2 33.5(6) . 2_556
Cl2 Cl2 O4 65.4(7) 2_556 2_556
O3 Cl2 O4 112.4(15) 2_556 2_556
O3A Cl2 O4 143.5(9) 2_556 2_556
O4A Cl2 O4 30.3(8) 2_556 2_556
O2 Cl2 O4 148.2(7) . 2_556
O3 Cl2 O4 29.2(8) . 2_556
O4A Cl2 O4 55.4(10) . 2_556
O1 Cl2 O4 99.1(7) . 2_556
O4 Cl2 O4 81.7(15) . 2_556
O3A Cl2 O4 59.2(9) . 2_556
O2 Cl2 O4 92.6(8) 2_556 2_556
Cl2 O1 Cl2 6.0(2) . 2_556
Cl2 O2 Cl2 25.64(16) . 2_556
O4 O3 Cl2 101.5(16) 2_556 2_556
O4 O3 Cl2 86.4(13) 2_556 .
Cl2 O3 Cl2 25.2(3) 2_556 .
O3 O4 Cl2 46.7(10) 2_556 .
O3 O4 Cl2 64.4(9) 2_556 2_556
Cl2 O4 Cl2 24.2(2) . 2_556
O4A O4A Cl2 72.3(9) 2_556 2_556
O4A O4A Cl2 58.3(8) 2_556 .
Cl2 O4A Cl2 27.0(2) 2_556 .
Cl2 O3A Cl2 26.5(2) 2_556 .

loop_
_geom_bond_atom_site_label_1
_geom_bond_atom_site_label_2
_geom_bond_distance
_geom_bond_site_symmetry_2
Cu1 N1 1.980(4) 2_556
Cu1 N1 1.980(4) .
Cu1 N5 2.066(3) .
Cu1 N5 2.066(3) 2_556
Cl1 C5 1.743(5) .
N1 C9 1.314(5) .
N1 N2 1.416(6) .
N2 C8 1.279(6) .
N3 C8 1.364(6) .
N3 C9 1.372(7) .
N3 N4 1.403(5) .
N4 C1 1.276(5) .
N5 C14 1.339(6) .
N5 C10 1.348(5) .
C1 C2 1.4795 .
C1 H1A 0.9500 .
C2 C7A 1.31(2) .
C2 C3 1.3900 .
C2 C7 1.427(15) .
C2 C7B 1.43(3) .
C3 C4 1.406(5) .
C3 H3A 0.9500 .
C4 C5 1.336(7) .
C4 H4A 0.9500 .
C5 C6 1.422(12) .
C5 C6B 1.47(2) .
C5 C6A 1.489(18) .
C6 C7 1.372(15) .
C6 H6A 0.9500 .
C7 H7A 0.9500 .
C6A C7A 1.40(2) .
C6A H6AA 0.9500 .
C7A H7AA 0.9500 .
C6B C7B 1.36(3) .
C6B H6BA 0.9500 .
C7B H7BA 0.9500 .
C8 H8A 0.9500 .
C9 H9A 0.9500 .
C10 C11 1.386(6) .
C10 H10A 0.9500 .
C11 C12 1.389(6) .
C11 H11A 0.9500 .
C12 C13 1.392(6) .
C12 C12 1.489(7) 7_556
C13 C14 1.367(6) .
C13 H13A 0.9500 .
C14 H14A 0.9500 .
Cl2 Cl2 0.650(3) 2_556
Cl2 O3 1.070(13) 2_556
Cl2 O3A 1.245(12) 2_556
Cl2 O4A 1.278(12) 2_556
Cl2 O2 1.424(5) .
Cl2 O3 1.430(8) .
Cl2 O4A 1.432(7) .
Cl2 O1 1.433(6) .
Cl2 O4 1.440(8) .
Cl2 O3A 1.450(7) .
Cl2 O2 1.491(6) 2_556
Cl2 O4 1.583(11) 2_556
O1 Cl2 2.057(6) 2_556
O2 Cl2 1.491(6) 2_556
O3 O4 0.774(19) 2_556
O3 Cl2 1.070(13) 2_556
O4 O3 0.774(19) 2_556
O4 Cl2 1.583(11) 2_556
O4A O4A 1.14(3) 2_556
O4A Cl2 1.278(12) 2_556
O3A Cl2 1.245(12) 2_556

loop_
_geom_torsion_atom_site_label_1
_geom_torsion_atom_site_label_2
_geom_torsion_atom_site_label_3
_geom_torsion_atom_site_label_4
_geom_torsion
_geom_torsion_site_symmetry_1
_geom_torsion_site_symmetry_4
N1 Cu1 N1 C9 5.8(4) 2_556 .
N5 Cu1 N1 C9 -121.5(4) . .
N5 Cu1 N1 C9 129.1(4) 2_556 .
N1 Cu1 N1 N2 -177.5(4) 2_556 .
N5 Cu1 N1 N2 55.2(3) . .
N5 Cu1 N1 N2 -54.3(4) 2_556 .
C9 N1 N2 C8 0.9(5) . .
Cu1 N1 N2 C8 -176.5(4) . .
C8 N3 N4 C1 172.8(5) . .
C9 N3 N4 C1 -6.8(8) . .
N1 Cu1 N5 C14 -36.5(3) 2_556 .
N1 Cu1 N5 C14 100.6(3) . .
N5 Cu1 N5 C14 -144.3(4) 2_556 .
N1 Cu1 N5 C10 161.1(3) 2_556 .
N1 Cu1 N5 C10 -61.8(3) . .
N5 Cu1 N5 C10 53.3(3) 2_556 .
N3 N4 C1 C2 -179.6(3) . .
N4 C1 C2 C7A -34.5(11) . .
N4 C1 C2 C3 179.3(3) . .
N4 C1 C2 C7 -2.6(8) . .
N4 C1 C2 C7B 22.8(9) . .
C7A C2 C3 C4 33.8(10) . .
C7 C2 C3 C4 2.9(8) . .
C7B C2 C3 C4 -21.2(9) . .
C1 C2 C3 C4 -179.0(4) . .
C2 C3 C4 C5 -3.2(8) . .
C3 C4 C5 C6 2.7(12) . .
C3 C4 C5 C6B 31.6(12) . .
C3 C4 C5 C6A -26.8(11) . .
C3 C4 C5 Cl1 -177.3(4) . .
C4 C5 C6 C7 -1.9(16) . .
C6B C5 C6 C7 -82(3) . .
C6A C5 C6 C7 74(2) . .
Cl1 C5 C6 C7 178.1(9) . .
C5 C6 C7 C2 1.6(18) . .
C7A C2 C7 C6 -92(2) . .
C3 C2 C7 C6 -2.2(15) . .
C7B C2 C7 C6 86(4) . .
C1 C2 C7 C6 179.8(9) . .
C4 C5 C6A C7A 29.1(19) . .
C6 C5 C6A C7A -89(2) . .
C6B C5 C6A C7A -76.0(19) . .
Cl1 C5 C6A C7A 179.8(13) . .
C3 C2 C7A C6A -31(2) . .
C7 C2 C7A C6A 74(2) . .
C7B C2 C7A C6A 73(2) . .
C1 C2 C7A C6A -177.7(14) . .
C5 C6A C7A C2 0(3) . .
C4 C5 C6B C7B -35.8(18) . .
C6 C5 C6B C7B 79(3) . .
C6A C5 C6B C7B 64.6(17) . .
Cl1 C5 C6B C7B 172.3(12) . .
C5 C6B C7B C2 12(2) . .
C7A C2 C7B C6B -86(2) . .
C3 C2 C7B C6B 15.9(19) . .
C7 C2 C7B C6B -87(4) . .
C1 C2 C7B C6B 172.5(13) . .
N1 N2 C8 N3 -1.0(6) . .
C9 N3 C8 N2 0.7(6) . .
N4 N3 C8 N2 -179.1(5) . .
N2 N1 C9 N3 -0.5(5) . .
Cu1 N1 C9 N3 176.5(3) . .
C8 N3 C9 N1 -0.1(5) . .
N4 N3 C9 N1 179.7(5) . .
C14 N5 C10 C11 -0.8(6) . .
Cu1 N5 C10 C11 162.1(3) . .
N5 C10 C11 C12 -0.1(6) . .
C10 C11 C12 C13 1.5(6) . .
C10 C11 C12 C12 -178.4(4) . 7_556
C11 C12 C13 C14 -2.1(6) . .
C12 C12 C13 C14 177.9(4) 7_556 .
C10 N5 C14 C13 0.2(6) . .
Cu1 N5 C14 C13 -162.9(3) . .
C12 C13 C14 N5 1.3(7) . .
O3 Cl2 O1 Cl2 -147.7(14) 2_556 2_556
O3A Cl2 O1 Cl2 172.2(13) 2_556 2_556
O4A Cl2 O1 Cl2 -59.4(13) 2_556 2_556
O2 Cl2 O1 Cl2 134.7(11) . 2_556
O3 Cl2 O1 Cl2 -10.8(12) . 2_556
O4A Cl2 O1 Cl2 -91.0(12) . 2_556
O4 Cl2 O1 Cl2 -118.6(12) . 2_556
O3A Cl2 O1 Cl2 24.7(11) . 2_556
O2 Cl2 O1 Cl2 58.5(10) 2_556 2_556
O4 Cl2 O1 Cl2 -35.6(11) 2_556 2_556
O3 Cl2 O2 Cl2 112.0(12) 2_556 2_556
O3A Cl2 O2 Cl2 107.9(13) 2_556 2_556
O4A Cl2 O2 Cl2 66(3) 2_556 2_556
O3 Cl2 O2 Cl2 -22.8(12) . 2_556
O4A Cl2 O2 Cl2 56.8(10) . 2_556
O1 Cl2 O2 Cl2 -166.2(7) . 2_556
O4 Cl2 O2 Cl2 88.9(9) . 2_556
O3A Cl2 O2 Cl2 -55.7(9) . 2_556
O2 Cl2 O2 Cl2 -72.7(6) 2_556 2_556
O4 Cl2 O2 Cl2 -4.5(14) 2_556 2_556
Cl2 Cl2 O3 O4 127(3) 2_556 2_556
O3 Cl2 O3 O4 52.9(17) 2_556 2_556
O3A Cl2 O3 O4 117(2) 2_556 2_556
O4A Cl2 O3 O4 1(2) 2_556 2_556
O2 Cl2 O3 O4 160.1(18) . 2_556
O4A Cl2 O3 O4 55(2) . 2_556
O1 Cl2 O3 O4 -58(2) . 2_556
O4 Cl2 O3 O4 48(3) . 2_556
O3A Cl2 O3 O4 -134(3) . 2_556
O2 Cl2 O3 O4 -147(2) 2_556 2_556
O3 Cl2 O3 Cl2 -74(2) 2_556 2_556
O3A Cl2 O3 Cl2 -10(3) 2_556 2_556
O4A Cl2 O3 Cl2 -126.2(17) 2_556 2_556
O2 Cl2 O3 Cl2 33.2(15) . 2_556
O4A Cl2 O3 Cl2 -72.1(12) . 2_556
O1 Cl2 O3 Cl2 174.9(7) . 2_556
O4 Cl2 O3 Cl2 -78.6(12) . 2_556
O3A Cl2 O3 Cl2 98.8(19) . 2_556
O2 Cl2 O3 Cl2 86.0(10) 2_556 2_556
O4 Cl2 O3 Cl2 -127(3) 2_556 2_556
Cl2 Cl2 O4 O3 130(3) 2_556 2_556
O3A Cl2 O4 O3 35(3) 2_556 2_556
O4A Cl2 O4 O3 -140(3) 2_556 2_556
O2 Cl2 O4 O3 47(3) . 2_556
O3 Cl2 O4 O3 174(2) . 2_556
O4A Cl2 O4 O3 162(4) . 2_556
O1 Cl2 O4 O3 -67(3) . 2_556
O3A Cl2 O4 O3 171(3) . 2_556
O2 Cl2 O4 O3 122(4) 2_556 2_556
O4 Cl2 O4 O3 -165(3) 2_556 2_556
O3 Cl2 O4 Cl2 -130(3) 2_556 2_556
O3A Cl2 O4 Cl2 -94.8(10) 2_556 2_556
O4A Cl2 O4 Cl2 89.6(12) 2_556 2_556
O2 Cl2 O4 Cl2 -82.8(6) . 2_556
O3 Cl2 O4 Cl2 43.5(10) . 2_556
O4A Cl2 O4 Cl2 32(2) . 2_556
O1 Cl2 O4 Cl2 163.0(7) . 2_556
O3A Cl2 O4 Cl2 41.3(11) . 2_556
O2 Cl2 O4 Cl2 -8(3) 2_556 2_556
O4 Cl2 O4 Cl2 65.1(9) 2_556 2_556
Cl2 Cl2 O4A O4A -115(2) 2_556 2_556
O3 Cl2 O4A O4A 112(3) 2_556 2_556
O3A Cl2 O4A O4A 149(2) 2_556 2_556
O2 Cl2 O4A O4A 176.3(16) . 2_556
O3 Cl2 O4A O4A -66.8(19) . 2_556
O1 Cl2 O4A O4A 43(2) . 2_556
O4 Cl2 O4A O4A 101(3) . 2_556
O3A Cl2 O4A O4A -72(2) . 2_556
O2 Cl2 O4A O4A -94.6(19) 2_556 2_556
O4 Cl2 O4A O4A -37.9(13) 2_556 2_556
O3 Cl2 O4A Cl2 -133.1(17) 2_556 2_556
O3A Cl2 O4A Cl2 -95.8(10) 2_556 2_556
O4A Cl2 O4A Cl2 115(2) 2_556 2_556
O2 Cl2 O4A Cl2 -68.4(9) . 2_556
O3 Cl2 O4A Cl2 48.4(11) . 2_556
O1 Cl2 O4A Cl2 158.1(9) . 2_556
O4 Cl2 O4A Cl2 -144(2) . 2_556
O3A Cl2 O4A Cl2 43.0(9) . 2_556
O2 Cl2 O4A Cl2 20.7(11) 2_556 2_556
O4 Cl2 O4A Cl2 77.4(14) 2_556 2_556
O3 Cl2 O3A Cl2 -29(7) 2_556 2_556
O3A Cl2 O3A Cl2 59.1(15) 2_556 2_556
O4A Cl2 O3A Cl2 -91.8(9) 2_556 2_556
O2 Cl2 O3A Cl2 73.3(7) . 2_556
O3 Cl2 O3A Cl2 -54.1(17) . 2_556
O4A Cl2 O3A Cl2 -45.3(9) . 2_556
O1 Cl2 O3A Cl2 -170.6(4) . 2_556
O4 Cl2 O3A Cl2 -50.5(13) . 2_556
O2 Cl2 O3A Cl2 104.0(12) 2_556 2_556
O4 Cl2 O3A Cl2 -78.1(9) 2_556 2_556
